data_7040771
loop_
_publ_author_name
'Cui, Jing-Wang'
'An, Wei-Jia'
'Van Hecke, Kristof'
'Cui, Guang-Hua'

_publ_section_title
;
 Two copper(i) cyanide coordination polymers modified by semi-rigid
 bis(benzimidazole) ligands: syntheses, crystal structures, and
 electrochemical and photocatalytic properties.
;
_journal_issue 43
_journal_name_full 'Dalton transactions (Cambridge, England : 2003)'
_journal_page_first 17474
_journal_page_last 17484
_journal_paper_doi 10.1039/c6dt03270b
_journal_volume 45
_journal_year 2016
_chemical_formula_sum 'C32 H26 Cu2 N6'
_chemical_formula_weight 621.67
_chemical_name_systematic
; 
 ? 
;
_space_group_IT_number 14
_symmetry_cell_setting monoclinic
_symmetry_space_group_name_Hall '-P 2yn'
_symmetry_space_group_name_H-M 'P 1 21/n 1'
_atom_sites_solution_hydrogens geom
_atom_sites_solution_primary direct
_atom_sites_solution_secondary difmap
_audit_creation_method SHELXL-97
_audit_update_record
;
2016-07-18 deposited with the CCDC.
2016-09-29 downloaded from the CCDC.
;
_cell_angle_alpha 90.00
_cell_angle_beta 94.0160(10)
_cell_angle_gamma 90.00
_cell_formula_units_Z 4
_cell_length_a 8.5105(6)
_cell_length_b 22.2428(16)
_cell_length_c 14.5009(11)
_cell_measurement_reflns_used 2031
_cell_measurement_temperature 293(2)
_cell_measurement_theta_max 22.16
_cell_measurement_theta_min 1.08
_cell_volume 2738.2(3)
_computing_cell_refinement 'SAINT (Bruker, 1999)'
_computing_data_collection 'SMART (Bruker, 1998)'
_computing_data_reduction SAINT
_computing_molecular_graphics 'SHELXTL  (Bruker, 1999)'
_computing_publication_material SHELXTL
_computing_structure_refinement 'SHELXL97 (Sheldrick, 2008)'
_computing_structure_solution 'SHELXS97 (Sheldrick, 2008)'
_diffrn_ambient_temperature 293(2)
_diffrn_measured_fraction_theta_full 0.997
_diffrn_measured_fraction_theta_max 0.997
_diffrn_measurement_device_type 'Bruker SMART CCD area-detector'
_diffrn_measurement_method '\f and \w scans'
_diffrn_radiation_monochromator graphite
_diffrn_radiation_source 'fine--focus sealed tube'
_diffrn_radiation_type MoK\a
_diffrn_radiation_wavelength 0.71073
_diffrn_reflns_av_R_equivalents 0.0603
_diffrn_reflns_av_sigmaI/netI 0.0617
_diffrn_reflns_limit_h_max 10
_diffrn_reflns_limit_h_min -11
_diffrn_reflns_limit_k_max 28
_diffrn_reflns_limit_k_min -28
_diffrn_reflns_limit_l_max 18
_diffrn_reflns_limit_l_min -18
_diffrn_reflns_number 25142
_diffrn_reflns_theta_full 27.52
_diffrn_reflns_theta_max 27.52
_diffrn_reflns_theta_min 2.31
_exptl_absorpt_coefficient_mu 1.587
_exptl_absorpt_correction_T_max 0.8213
_exptl_absorpt_correction_T_min 0.7532
_exptl_absorpt_correction_type multi-scan
_exptl_absorpt_process_details '(<i>SADABS</i>; Sheldrick, 1996)'
_exptl_crystal_colour colourless
_exptl_crystal_density_diffrn 1.508
_exptl_crystal_density_method 'not measured'
_exptl_crystal_description block
_exptl_crystal_F_000 1272
_exptl_crystal_size_max 0.19
_exptl_crystal_size_mid 0.17
_exptl_crystal_size_min 0.16
_refine_diff_density_max 0.352
_refine_diff_density_min -0.370
_refine_diff_density_rms 0.061
_refine_ls_extinction_method none
_refine_ls_goodness_of_fit_ref 1.007
_refine_ls_hydrogen_treatment constr
_refine_ls_matrix_type full
_refine_ls_number_parameters 363
_refine_ls_number_reflns 6277
_refine_ls_number_restraints 0
_refine_ls_restrained_S_all 1.007
_refine_ls_R_factor_all 0.1011
_refine_ls_R_factor_gt 0.0448
_refine_ls_shift/su_max 0.001
_refine_ls_shift/su_mean 0.000
_refine_ls_structure_factor_coef Fsqd
_refine_ls_weighting_details 'calc w=1/[\s^2^(Fo^2^)+(0.0472P)^2^+0.0000P] where P=(Fo^2^+2Fc^2^)/3'
_refine_ls_weighting_scheme calc
_refine_ls_wR_factor_gt 0.0948
_refine_ls_wR_factor_ref 0.1147
_reflns_number_gt 3470
_reflns_number_total 6277
_reflns_threshold_expression >2sigma(I)
_cod_data_source_file c6dt03270b2.cif
_cod_data_source_block x
_cod_depositor_comments 'Adding full bibliography for 7040771--7040772.cif.'
_cod_original_sg_symbol_Hall '    -P 2yn'
_cod_original_sg_symbol_H-M 'P 21/n '
_cod_database_code 7040771

loop_
_symmetry_equiv_pos_as_xyz
'x, y, z'
'-x+1/2, y+1/2, -z+1/2'
'-x, -y, -z'
'x-1/2, -y-1/2, z-1/2'

loop_
_atom_site_label
_atom_site_type_symbol
_atom_site_fract_x
_atom_site_fract_y
_atom_site_fract_z
_atom_site_U_iso_or_equiv
_atom_site_adp_type
_atom_site_occupancy
_atom_site_symmetry_multiplicity
_atom_site_calc_flag
_atom_site_refinement_flags
_atom_site_disorder_group
Cu1 Cu 0.82539(5) 0.345905(19) 0.80585(3) 0.05654(16) Uani 1 1 d . .
Cu2 Cu 0.74500(5) 0.25327(2) 0.49454(3) 0.05570(15) Uani 1 1 d . .
N1 N 0.8884(3) 0.28674(12) 0.39955(19) 0.0493(7) Uani 1 1 d . .
N2 N 1.1033(3) 0.31272(12) 0.33114(19) 0.0470(7) Uani 1 1 d . .
N3 N 0.6564(3) 0.40556(12) 0.82384(19) 0.0496(7) Uani 1 1 d . .
N4 N 0.4228(3) 0.45055(12) 0.82749(18) 0.0444(7) Uani 1 1 d . .
C1 C 1.0430(4) 0.29278(15) 0.4096(2) 0.0508(9) Uani 1 1 d . .
C2 C 0.8455(4) 0.30347(13) 0.3096(2) 0.0428(8) Uani 1 1 d . .
C3 C 0.6974(4) 0.30451(14) 0.2620(2) 0.0506(9) Uani 1 1 d . .
H3 H 0.6072 0.2928 0.2899 0.061 Uiso 1 1 calc R .
C4 C 0.6915(4) 0.32362(17) 0.1719(3) 0.0595(10) Uani 1 1 d . .
H4 H 0.5942 0.3263 0.1387 0.071 Uiso 1 1 calc R .
C5 C 0.8258(5) 0.33896(17) 0.1288(3) 0.0678(11) Uani 1 1 d . .
H5 H 0.8163 0.3505 0.0671 0.081 Uiso 1 1 calc R .
C6 C 0.9717(4) 0.33768(16) 0.1741(3) 0.0588(10) Uani 1 1 d . .
H6 H 1.0616 0.3483 0.1449 0.071 Uiso 1 1 calc R .
C7 C 0.9789(4) 0.31973(14) 0.2657(2) 0.0432(8) Uani 1 1 d . .
C8 C 1.1404(5) 0.2794(2) 0.4960(3) 0.0862(13) Uani 1 1 d . .
H8A H 1.0743 0.2641 0.5416 0.129 Uiso 1 1 calc R .
H8B H 1.1913 0.3155 0.5186 0.129 Uiso 1 1 calc R .
H8C H 1.2186 0.2499 0.4836 0.129 Uiso 1 1 calc R .
C9 C 1.2724(4) 0.32227(16) 0.3177(3) 0.0545(9) Uani 1 1 d . .
H9A H 1.2852 0.3283 0.2524 0.065 Uiso 1 1 calc R .
H9B H 1.3306 0.2864 0.3369 0.065 Uiso 1 1 calc R .
C10 C 1.3411(4) 0.37509(15) 0.3706(2) 0.0490(9) Uani 1 1 d . .
C11 C 1.3010(4) 0.43358(17) 0.3463(3) 0.0595(10) Uani 1 1 d . .
H11 H 1.2307 0.4404 0.2953 0.071 Uiso 1 1 calc R .
C12 C 1.3629(4) 0.48159(16) 0.3957(3) 0.0584(10) Uani 1 1 d . .
H12 H 1.3338 0.5203 0.3772 0.070 Uiso 1 1 calc R .
C13 C 1.4675(4) 0.47425(14) 0.4723(2) 0.0457(8) Uani 1 1 d . .
C14 C 1.5084(4) 0.41543(16) 0.4961(3) 0.0645(10) Uani 1 1 d . .
H14 H 1.5788 0.4085 0.5470 0.077 Uiso 1 1 calc R .
C15 C 1.4465(4) 0.36701(16) 0.4456(3) 0.0635(10) Uani 1 1 d . .
H15 H 1.4770 0.3282 0.4630 0.076 Uiso 1 1 calc R .
C18 C 0.5028(4) 0.40044(15) 0.8033(2) 0.0477(8) Uani 1 1 d . .
C19 C 0.6783(4) 0.46199(14) 0.8638(2) 0.0439(8) Uani 1 1 d . .
C20 C 0.8147(4) 0.49009(16) 0.8988(2) 0.0547(9) Uani 1 1 d . .
H20 H 0.9122 0.4714 0.8971 0.066 Uiso 1 1 calc R .
C21 C 0.8018(5) 0.54636(18) 0.9361(2) 0.0618(10) Uani 1 1 d . .
H21 H 0.8918 0.5660 0.9606 0.074 Uiso 1 1 calc R .
C22 C 0.6559(5) 0.57465(17) 0.9379(3) 0.0650(10) Uani 1 1 d . .
H22 H 0.6510 0.6131 0.9628 0.078 Uiso 1 1 calc R .
C23 C 0.5185(4) 0.54733(16) 0.9037(2) 0.0564(9) Uani 1 1 d . .
H23 H 0.4211 0.5661 0.9057 0.068 Uiso 1 1 calc R .
C24 C 0.5334(4) 0.49060(14) 0.8665(2) 0.0448(8) Uani 1 1 d . .
C25 C 0.4243(4) 0.34688(16) 0.7605(3) 0.0665(11) Uani 1 1 d . .
H25A H 0.5009 0.3158 0.7536 0.100 Uiso 1 1 calc R .
H25B H 0.3759 0.3574 0.7009 0.100 Uiso 1 1 calc R .
H25C H 0.3453 0.3327 0.7993 0.100 Uiso 1 1 calc R .
C26 C 0.2514(3) 0.45811(16) 0.8213(2) 0.0508(9) Uani 1 1 d . .
H26A H 0.2251 0.4910 0.8613 0.061 Uiso 1 1 calc R .
H26B H 0.2039 0.4219 0.8443 0.061 Uiso 1 1 calc R .
C27 C 0.1800(3) 0.47052(15) 0.7252(2) 0.0450(8) Uani 1 1 d . .
C28 C 0.2009(4) 0.52458(16) 0.6822(2) 0.0565(9) Uani 1 1 d . .
H28 H 0.2634 0.5539 0.7121 0.068 Uiso 1 1 calc R .
C29 C 0.1311(4) 0.53620(15) 0.5956(2) 0.0544(9) Uani 1 1 d . .
H29 H 0.1468 0.5734 0.5687 0.065 Uiso 1 1 calc R .
C30 C 0.0373(3) 0.49369(14) 0.5472(2) 0.0443(8) Uani 1 1 d . .
C31 C 0.0168(4) 0.43955(16) 0.5919(3) 0.0633(11) Uani 1 1 d . .
H31 H -0.0457 0.4100 0.5625 0.076 Uiso 1 1 calc R .
C32 C 0.0865(4) 0.42847(17) 0.6787(3) 0.0634(10) Uani 1 1 d . .
H32 H 0.0699 0.3916 0.7067 0.076 Uiso 1 1 calc R .
N5 N 0.5973(3) 0.19898(13) 0.4344(2) 0.0467(7) Uani 0.50 1 d P 1
N6 N 0.7908(4) 0.30663(15) 0.6883(2) 0.0552(8) Uani 0.50 1 d P 1
C16 C 0.7740(4) 0.28448(17) 0.6167(3) 0.0670(10) Uani 0.50 1 d P 1
C17 C 0.4959(4) 0.17653(15) 0.3902(2) 0.0562(8) Uani 0.50 1 d P 1
C17B C 0.5973(3) 0.19898(13) 0.4344(2) 0.0467(7) Uani 0.50 1 d P 2
C16B C 0.7908(4) 0.30663(15) 0.6883(2) 0.0552(8) Uani 0.50 1 d P 2
N6B N 0.7740(4) 0.28448(17) 0.6167(3) 0.0670(10) Uani 0.50 1 d P 2
N5B N 0.4959(4) 0.17653(15) 0.3902(2) 0.0562(8) Uani 0.50 1 d P 2

loop_
_atom_site_aniso_label
_atom_site_aniso_U_11
_atom_site_aniso_U_22
_atom_site_aniso_U_33
_atom_site_aniso_U_23
_atom_site_aniso_U_13
_atom_site_aniso_U_12
Cu1 0.0521(3) 0.0546(3) 0.0619(3) 0.0035(2) -0.0032(2) 0.0038(2)
Cu2 0.0496(3) 0.0677(3) 0.0492(3) 0.0036(2) -0.0001(2) -0.0040(2)
N1 0.0430(16) 0.0580(18) 0.0470(18) 0.0050(14) 0.0030(13) -0.0053(13)
N2 0.0363(15) 0.0486(16) 0.0563(19) -0.0029(14) 0.0057(14) -0.0046(12)
N3 0.0435(16) 0.0491(17) 0.0545(18) 0.0007(14) -0.0082(13) 0.0033(13)
N4 0.0373(14) 0.0502(17) 0.0446(16) 0.0051(13) -0.0058(12) 0.0025(13)
C1 0.041(2) 0.056(2) 0.054(2) 0.0026(18) -0.0034(17) -0.0061(16)
C2 0.0428(19) 0.0390(18) 0.047(2) 0.0013(15) 0.0040(16) 0.0021(14)
C3 0.044(2) 0.053(2) 0.055(2) -0.0045(18) 0.0037(17) -0.0008(16)
C4 0.051(2) 0.073(3) 0.053(2) 0.008(2) -0.0080(19) -0.0012(19)
C5 0.082(3) 0.076(3) 0.046(2) 0.011(2) 0.005(2) -0.002(2)
C6 0.056(2) 0.066(3) 0.056(2) 0.004(2) 0.0124(19) -0.0076(18)
C7 0.0421(19) 0.0363(18) 0.051(2) -0.0037(16) 0.0056(17) -0.0002(14)
C8 0.059(3) 0.123(4) 0.076(3) 0.025(3) -0.005(2) -0.002(3)
C9 0.0429(19) 0.054(2) 0.067(2) -0.0101(19) 0.0074(17) -0.0015(16)
C10 0.0349(18) 0.049(2) 0.064(2) -0.0082(18) 0.0093(17) -0.0003(15)
C11 0.055(2) 0.063(3) 0.059(2) -0.003(2) -0.0072(18) -0.0035(19)
C12 0.061(2) 0.042(2) 0.070(3) -0.0010(19) -0.007(2) -0.0018(17)
C13 0.0385(17) 0.0422(19) 0.056(2) -0.0024(16) 0.0026(16) -0.0029(14)
C14 0.057(2) 0.054(2) 0.079(3) 0.000(2) -0.022(2) 0.0014(18)
C15 0.056(2) 0.045(2) 0.087(3) -0.002(2) -0.007(2) 0.0033(17)
C18 0.047(2) 0.049(2) 0.045(2) 0.0056(16) -0.0070(16) -0.0033(16)
C19 0.0416(18) 0.048(2) 0.0413(19) 0.0035(16) -0.0044(15) -0.0011(15)
C20 0.048(2) 0.062(2) 0.052(2) 0.0077(19) -0.0074(17) -0.0050(17)
C21 0.066(3) 0.064(3) 0.052(2) 0.006(2) -0.0139(19) -0.022(2)
C22 0.086(3) 0.050(2) 0.057(2) -0.0023(19) -0.005(2) -0.004(2)
C23 0.056(2) 0.057(2) 0.055(2) 0.0010(19) -0.0032(18) 0.0065(18)
C24 0.047(2) 0.048(2) 0.0386(19) 0.0084(16) -0.0045(15) -0.0011(16)
C25 0.059(2) 0.054(2) 0.085(3) -0.008(2) -0.007(2) -0.0067(19)
C26 0.0359(18) 0.068(2) 0.048(2) 0.0070(18) -0.0028(16) -0.0029(16)
C27 0.0312(16) 0.057(2) 0.046(2) 0.0051(17) -0.0014(15) 0.0010(15)
C28 0.061(2) 0.054(2) 0.053(2) -0.0017(19) -0.0109(18) -0.0075(18)
C29 0.064(2) 0.044(2) 0.053(2) 0.0080(17) -0.0093(19) -0.0110(17)
C30 0.0370(17) 0.0452(19) 0.050(2) 0.0048(17) -0.0032(15) 0.0035(14)
C31 0.064(2) 0.053(2) 0.068(3) 0.016(2) -0.024(2) -0.0178(18)
C32 0.060(2) 0.060(2) 0.067(3) 0.024(2) -0.019(2) -0.0135(19)
N5 0.0410(17) 0.057(2) 0.0418(18) 0.0009(15) 0.0001(14) -0.0053(14)
N6 0.058(2) 0.064(2) 0.042(2) -0.0025(17) -0.0062(16) -0.0020(17)
C16 0.058(2) 0.074(2) 0.069(3) 0.014(2) 0.0010(19) -0.0097(18)
C17 0.060(2) 0.062(2) 0.048(2) 0.0115(17) 0.0101(17) 0.0044(17)
C17B 0.0410(17) 0.057(2) 0.0418(18) 0.0009(15) 0.0001(14) -0.0053(14)
C16B 0.058(2) 0.064(2) 0.042(2) -0.0025(17) -0.0062(16) -0.0020(17)
N6B 0.058(2) 0.074(2) 0.069(3) 0.014(2) 0.0010(19) -0.0097(18)
N5B 0.060(2) 0.062(2) 0.048(2) 0.0115(17) 0.0101(17) 0.0044(17)

loop_
_atom_type_symbol
_atom_type_description
_atom_type_scat_dispersion_real
_atom_type_scat_dispersion_imag
_atom_type_scat_source
C C 0.0033 0.0016 'International Tables Vol C Tables 4.2.6.8 and 6.1.1.4'
H H 0.0000 0.0000 'International Tables Vol C Tables 4.2.6.8 and 6.1.1.4'
Cu Cu 0.3201 1.2651 'International Tables Vol C Tables 4.2.6.8 and 6.1.1.4'
N N 0.0061 0.0033 'International Tables Vol C Tables 4.2.6.8 and 6.1.1.4'

loop_
_geom_angle_atom_site_label_1
_geom_angle_atom_site_label_2
_geom_angle_atom_site_label_3
_geom_angle
_geom_angle_site_symmetry_1
_geom_angle_site_symmetry_3
N5B Cu1 C17 0.0(3) 4_666 4_666
N5B Cu1 N6 121.03(14) 4_666 .
C17 Cu1 N6 121.03(14) 4_666 .
N5B Cu1 N3 128.21(12) 4_666 .
C17 Cu1 N3 128.21(12) 4_666 .
N6 Cu1 N3 110.67(13) . .
C16 Cu2 N5 133.97(13) . .
C16 Cu2 N1 116.75(13) . .
N5 Cu2 N1 109.13(12) . .
C1 N1 C2 105.8(3) . .
C1 N1 Cu2 126.9(2) . .
C2 N1 Cu2 127.2(2) . .
C1 N2 C7 107.3(2) . .
C1 N2 C9 125.9(3) . .
C7 N2 C9 126.8(3) . .
C18 N3 C19 105.8(3) . .
C18 N3 Cu1 128.7(2) . .
C19 N3 Cu1 125.5(2) . .
C18 N4 C24 107.0(2) . .
C18 N4 C26 126.2(3) . .
C24 N4 C26 126.5(3) . .
N1 C1 N2 111.9(3) . .
N1 C1 C8 124.5(3) . .
N2 C1 C8 123.6(3) . .
N1 C2 C7 109.5(3) . .
N1 C2 C3 130.0(3) . .
C7 C2 C3 120.6(3) . .
C4 C3 C2 116.7(3) . .
C4 C3 H3 121.7 . .
C2 C3 H3 121.7 . .
C3 C4 C5 122.0(3) . .
C3 C4 H4 119.0 . .
C5 C4 H4 119.0 . .
C6 C5 C4 122.1(4) . .
C6 C5 H5 119.0 . .
C4 C5 H5 119.0 . .
C5 C6 C7 116.5(3) . .
C5 C6 H6 121.8 . .
C7 C6 H6 121.8 . .
N2 C7 C6 132.3(3) . .
N2 C7 C2 105.5(3) . .
C6 C7 C2 122.2(3) . .
C1 C8 H8A 109.5 . .
C1 C8 H8B 109.5 . .
H8A C8 H8B 109.5 . .
C1 C8 H8C 109.5 . .
H8A C8 H8C 109.5 . .
H8B C8 H8C 109.5 . .
N2 C9 C10 113.1(3) . .
N2 C9 H9A 109.0 . .
C10 C9 H9A 109.0 . .
N2 C9 H9B 109.0 . .
C10 C9 H9B 109.0 . .
H9A C9 H9B 107.8 . .
C15 C10 C11 117.4(3) . .
C15 C10 C9 120.9(3) . .
C11 C10 C9 121.7(3) . .
C12 C11 C10 121.3(3) . .
C12 C11 H11 119.3 . .
C10 C11 H11 119.3 . .
C11 C12 C13 122.0(3) . .
C11 C12 H12 119.0 . .
C13 C12 H12 119.0 . .
C12 C13 C14 116.5(3) . .
C12 C13 C13 122.6(4) . 3_866
C14 C13 C13 120.9(4) . 3_866
C15 C14 C13 121.4(3) . .
C15 C14 H14 119.3 . .
C13 C14 H14 119.3 . .
C10 C15 C14 121.4(3) . .
C10 C15 H15 119.3 . .
C14 C15 H15 119.3 . .
N3 C18 N4 112.0(3) . .
N3 C18 C25 124.9(3) . .
N4 C18 C25 123.1(3) . .
C20 C19 N3 130.3(3) . .
C20 C19 C24 120.4(3) . .
N3 C19 C24 109.4(3) . .
C21 C20 C19 118.0(3) . .
C21 C20 H20 121.0 . .
C19 C20 H20 121.0 . .
C20 C21 C22 121.0(3) . .
C20 C21 H21 119.5 . .
C22 C21 H21 119.5 . .
C23 C22 C21 121.9(4) . .
C23 C22 H22 119.0 . .
C21 C22 H22 119.0 . .
C22 C23 C24 116.4(3) . .
C22 C23 H23 121.8 . .
C24 C23 H23 121.8 . .
C23 C24 N4 131.9(3) . .
C23 C24 C19 122.3(3) . .
N4 C24 C19 105.8(3) . .
C18 C25 H25A 109.5 . .
C18 C25 H25B 109.5 . .
H25A C25 H25B 109.5 . .
C18 C25 H25C 109.5 . .
H25A C25 H25C 109.5 . .
H25B C25 H25C 109.5 . .
N4 C26 C27 114.4(3) . .
N4 C26 H26A 108.7 . .
C27 C26 H26A 108.7 . .
N4 C26 H26B 108.7 . .
C27 C26 H26B 108.7 . .
H26A C26 H26B 107.6 . .
C28 C27 C32 117.6(3) . .
C28 C27 C26 121.6(3) . .
C32 C27 C26 120.7(3) . .
C27 C28 C29 121.2(3) . .
C27 C28 H28 119.4 . .
C29 C28 H28 119.4 . .
C28 C29 C30 121.9(3) . .
C28 C29 H29 119.1 . .
C30 C29 H29 119.1 . .
C31 C30 C29 116.1(3) . .
C31 C30 C30 122.2(4) . 3_566
C29 C30 C30 121.7(4) . 3_566
C32 C31 C30 121.6(3) . .
C32 C31 H31 119.2 . .
C30 C31 H31 119.2 . .
C31 C32 C27 121.6(3) . .
C31 C32 H32 119.2 . .
C27 C32 H32 119.2 . .
C17 N5 Cu2 166.3(3) . .
C16 N6 Cu1 177.5(3) . .
N6 C16 Cu2 176.0(3) . .
N5 C17 Cu1 169.0(3) . 4_565

loop_
_geom_bond_atom_site_label_1
_geom_bond_atom_site_label_2
_geom_bond_distance
_geom_bond_site_symmetry_2
Cu1 N5B 1.898(4) 4_666
Cu1 C17 1.898(4) 4_666
Cu1 N6 1.919(3) .
Cu1 N3 1.987(3) .
Cu2 C16 1.902(4) .
Cu2 N5 1.909(3) .
Cu2 N1 2.043(3) .
N1 C1 1.321(4) .
N1 C2 1.381(4) .
N2 C1 1.356(4) .
N2 C7 1.381(4) .
N2 C9 1.481(4) .
N3 C18 1.325(4) .
N3 C19 1.390(4) .
N4 C18 1.365(4) .
N4 C24 1.388(4) .
N4 C26 1.465(4) .
C1 C8 1.482(5) .
C2 C7 1.388(4) .
C2 C3 1.394(4) .
C3 C4 1.371(5) .
C3 H3 0.9300 .
C4 C5 1.383(5) .
C4 H4 0.9300 .
C5 C6 1.363(5) .
C5 H5 0.9300 .
C6 C7 1.384(4) .
C6 H6 0.9300 .
C8 H8A 0.9600 .
C8 H8B 0.9600 .
C8 H8C 0.9600 .
C9 C10 1.499(4) .
C9 H9A 0.9700 .
C9 H9B 0.9700 .
C10 C15 1.373(5) .
C10 C11 1.384(5) .
C11 C12 1.371(4) .
C11 H11 0.9300 .
C12 C13 1.383(4) .
C12 H12 0.9300 .
C13 C14 1.391(5) .
C13 C13 1.484(6) 3_866
C14 C15 1.385(5) .
C14 H14 0.9300 .
C15 H15 0.9300 .
C18 C25 1.481(4) .
C19 C20 1.383(4) .
C19 C24 1.391(4) .
C20 C21 1.371(5) .
C20 H20 0.9300 .
C21 C22 1.394(5) .
C21 H21 0.9300 .
C22 C23 1.378(5) .
C22 H22 0.9300 .
C23 C24 1.382(5) .
C23 H23 0.9300 .
C25 H25A 0.9600 .
C25 H25B 0.9600 .
C25 H25C 0.9600 .
C26 C27 1.506(4) .
C26 H26A 0.9700 .
C26 H26B 0.9700 .
C27 C28 1.372(5) .
C27 C32 1.373(4) .
C28 C29 1.375(4) .
C28 H28 0.9300 .
C29 C30 1.395(4) .
C29 H29 0.9300 .
C30 C31 1.384(4) .
C30 C30 1.495(6) 3_566
C31 C32 1.376(5) .
C31 H31 0.9300 .
C32 H32 0.9300 .
N5 C17 1.153(4) .
N6 C16 1.150(4) .
C17 Cu1 1.898(4) 4_565

loop_
_geom_torsion_atom_site_label_1
_geom_torsion_atom_site_label_2
_geom_torsion_atom_site_label_3
_geom_torsion_atom_site_label_4
_geom_torsion
_geom_torsion_site_symmetry_1
_geom_torsion_site_symmetry_4
C16 Cu2 N1 C1 48.5(3) . .
N5 Cu2 N1 C1 -135.3(3) . .
C16 Cu2 N1 C2 -136.7(3) . .
N5 Cu2 N1 C2 39.5(3) . .
N5B Cu1 N3 C18 -135.0(3) 4_666 .
C17 Cu1 N3 C18 -135.0(3) 4_666 .
N6 Cu1 N3 C18 41.5(3) . .
N5B Cu1 N3 C19 43.4(3) 4_666 .
C17 Cu1 N3 C19 43.4(3) 4_666 .
N6 Cu1 N3 C19 -140.1(3) . .
C2 N1 C1 N2 0.2(4) . .
Cu2 N1 C1 N2 175.9(2) . .
C2 N1 C1 C8 -179.7(4) . .
Cu2 N1 C1 C8 -4.0(5) . .
C7 N2 C1 N1 -0.3(4) . .
C9 N2 C1 N1 -177.7(3) . .
C7 N2 C1 C8 179.5(3) . .
C9 N2 C1 C8 2.2(5) . .
C1 N1 C2 C7 0.1(4) . .
Cu2 N1 C2 C7 -175.6(2) . .
C1 N1 C2 C3 178.6(3) . .
Cu2 N1 C2 C3 3.0(5) . .
N1 C2 C3 C4 179.9(3) . .
C7 C2 C3 C4 -1.6(5) . .
C2 C3 C4 C5 2.4(5) . .
C3 C4 C5 C6 -1.9(6) . .
C4 C5 C6 C7 0.4(6) . .
C1 N2 C7 C6 -178.8(4) . .
C9 N2 C7 C6 -1.4(6) . .
C1 N2 C7 C2 0.3(3) . .
C9 N2 C7 C2 177.7(3) . .
C5 C6 C7 N2 179.4(3) . .
C5 C6 C7 C2 0.4(5) . .
N1 C2 C7 N2 -0.2(3) . .
C3 C2 C7 N2 -179.0(3) . .
N1 C2 C7 C6 179.0(3) . .
C3 C2 C7 C6 0.2(5) . .
C1 N2 C9 C10 -70.7(4) . .
C7 N2 C9 C10 112.4(4) . .
N2 C9 C10 C15 109.4(4) . .
N2 C9 C10 C11 -70.4(4) . .
C15 C10 C11 C12 -0.6(5) . .
C9 C10 C11 C12 179.2(3) . .
C10 C11 C12 C13 -0.3(6) . .
C11 C12 C13 C14 0.8(5) . .
C11 C12 C13 C13 -178.6(4) . 3_866
C12 C13 C14 C15 -0.3(6) . .
C13 C13 C14 C15 179.0(4) 3_866 .
C11 C10 C15 C14 1.1(5) . .
C9 C10 C15 C14 -178.7(3) . .
C13 C14 C15 C10 -0.6(6) . .
C19 N3 C18 N4 0.1(4) . .
Cu1 N3 C18 N4 178.7(2) . .
C19 N3 C18 C25 -179.0(3) . .
Cu1 N3 C18 C25 -0.4(5) . .
C24 N4 C18 N3 -0.1(4) . .
C26 N4 C18 N3 -174.9(3) . .
C24 N4 C18 C25 179.0(3) . .
C26 N4 C18 C25 4.2(5) . .
C18 N3 C19 C20 179.2(3) . .
Cu1 N3 C19 C20 0.5(5) . .
C18 N3 C19 C24 -0.1(4) . .
Cu1 N3 C19 C24 -178.8(2) . .
N3 C19 C20 C21 -179.0(3) . .
C24 C19 C20 C21 0.2(5) . .
C19 C20 C21 C22 -0.6(5) . .
C20 C21 C22 C23 0.9(6) . .
C21 C22 C23 C24 -0.8(5) . .
C22 C23 C24 N4 179.4(3) . .
C22 C23 C24 C19 0.4(5) . .
C18 N4 C24 C23 -179.1(3) . .
C26 N4 C24 C23 -4.3(6) . .
C18 N4 C24 C19 0.1(3) . .
C26 N4 C24 C19 174.8(3) . .
C20 C19 C24 C23 -0.1(5) . .
N3 C19 C24 C23 179.2(3) . .
C20 C19 C24 N4 -179.4(3) . .
N3 C19 C24 N4 0.0(3) . .
C18 N4 C26 C27 -77.7(4) . .
C24 N4 C26 C27 108.5(4) . .
N4 C26 C27 C28 -71.4(4) . .
N4 C26 C27 C32 111.1(4) . .
C32 C27 C28 C29 -0.2(5) . .
C26 C27 C28 C29 -177.8(3) . .
C27 C28 C29 C30 -0.6(5) . .
C28 C29 C30 C31 1.0(5) . .
C28 C29 C30 C30 -179.5(4) . 3_566
C29 C30 C31 C32 -0.6(5) . .
C30 C30 C31 C32 179.8(4) 3_566 .
C30 C31 C32 C27 -0.1(6) . .
C28 C27 C32 C31 0.6(5) . .
C26 C27 C32 C31 178.2(3) . .
C16 Cu2 N5 C17 105.3(12) . .
N1 Cu2 N5 C17 -70.0(12) . .
N5B Cu1 N6 C16 -83(8) 4_666 .
C17 Cu1 N6 C16 -83(8) 4_666 .
N3 Cu1 N6 C16 100(8) . .
Cu1 N6 C16 Cu2 -48(12) . .
N5 Cu2 C16 N6 -123(5) . .
N1 Cu2 C16 N6 52(5) . .
Cu2 N5 C17 Cu1 13(3) . 4_565
